data_1560006
loop_
_publ_author_name
'Normand, Adrien T.'
'Sosa Carrizo, E. Daiann'
'Magnoux, Corentin'
'Lobato, Esteban'
'Cattey, H\'el\`ene'
'Richard, Philippe'
'Brand\`es, St\'ephane'
'Devillers, Charles H.'
'Romieu, Anthony'
'Le Gendre, Pierre'
'Fleurat-Lessard, Paul'

_publ_section_title
;
 Reappraising Schmidpeter's bis(iminophosphoranyl)phosphides: coordination
 to transition metals and bonding analysis.
;
_journal_issue 1
_journal_name_full 'Chemical science'
_journal_page_first 253
_journal_page_last 269
_journal_paper_doi 10.1039/d0sc04736h
_journal_volume 12
_journal_year 2020
_chemical_formula_moiety '4(C36 H30 Cl3 N2 P3 Zr), 3(C H2 Cl2)'
_chemical_formula_sum 'C147 H126 Cl18 N8 P12 Zr4'
_chemical_formula_weight 3379.17
_space_group_crystal_system triclinic
_space_group_IT_number 2
_space_group_name_Hall '-P 1'
_space_group_name_H-M_alt 'P -1'
_atom_sites_solution_hydrogens geom
_atom_sites_solution_primary dual
_audit_creation_date 2018-12-11
_audit_creation_method
;
Olex2 1.2
(compiled 2018.05.29 svn.r3508 for OlexSys, GUI svn.r5506)
;
_audit_update_record
;
2020-02-19 deposited with the CCDC.	2020-10-26 downloaded from the CCDC.
;
_cell_angle_alpha 82.319(4)
_cell_angle_beta 80.357(5)
_cell_angle_gamma 70.217(4)
_cell_formula_units_Z 1
_cell_length_a 11.8938(12)
_cell_length_b 12.0699(11)
_cell_length_c 27.548(3)
_cell_measurement_reflns_used 9592
_cell_measurement_temperature 100
_cell_measurement_theta_max 27.522
_cell_measurement_theta_min 2.961
_cell_volume 3656.1(6)
_computing_cell_refinement 'SAINT V8.38A (Bruker, 2016)'
_computing_data_collection 'APEX3 (Bruker, 2015)'
_computing_data_reduction 'SAINT V8.38A (Bruker, 2016)'
_computing_molecular_graphics 'Olex2 (Dolomanov et al., 2009)'
_computing_publication_material 'Olex2 (Dolomanov et al., 2009)'
_computing_structure_refinement 'ShelXL (Sheldrick, 2015)'
_computing_structure_solution 'ShelXT (Sheldrick, 2015)'
_diffrn_ambient_temperature 100
_diffrn_detector CMOS
_diffrn_detector_area_resol_mean '1024 x 1024'
_diffrn_detector_type 'Photon 100'
_diffrn_measured_fraction_theta_full 0.997
_diffrn_measured_fraction_theta_max 0.995
_diffrn_measurement_device '\k-geometry diffractometer triump Mo'
_diffrn_measurement_device_type 'Bruker D8 Venture triumph Mo'
_diffrn_measurement_method '\f and \w scans''
_diffrn_radiation_collimation '0.6 mm'
_diffrn_radiation_monochromator 'TRIUMPH curved crystal'
_diffrn_radiation_probe x-ray
_diffrn_radiation_type MoK\a
_diffrn_radiation_wavelength 0.71073
_diffrn_reflns_av_R_equivalents 0.0270
_diffrn_reflns_av_unetI/netI 0.0177
_diffrn_reflns_Laue_measured_fraction_full 0.997
_diffrn_reflns_Laue_measured_fraction_max 0.995
_diffrn_reflns_limit_h_max 15
_diffrn_reflns_limit_h_min -15
_diffrn_reflns_limit_k_max 15
_diffrn_reflns_limit_k_min -15
_diffrn_reflns_limit_l_max 35
_diffrn_reflns_limit_l_min -35
_diffrn_reflns_number 106171
_diffrn_reflns_point_group_measured_fraction_full 0.997
_diffrn_reflns_point_group_measured_fraction_max 0.995
_diffrn_reflns_theta_full 25.242
_diffrn_reflns_theta_max 27.539
_diffrn_reflns_theta_min 2.958
_diffrn_source 'X-ray tube'
_diffrn_source_target Mo
_diffrn_source_type 'Siemens KFF Mo 2K-90C'
_diffrn_standards_number 0
_exptl_absorpt_coefficient_mu 0.791
_exptl_absorpt_correction_T_max 0.7456
_exptl_absorpt_correction_T_min 0.6884
_exptl_absorpt_correction_type multi-scan
_exptl_absorpt_process_details
;
SADABS-2016/2 (Bruker,2016/2) was used for absorption correction.
wR2(int) was 0.0525 before and 0.0415 after correction.
The Ratio of minimum to maximum transmission is 0.9233.
The \l/2 correction factor is Not present.
;
_exptl_crystal_colour 'clear light colourless'
_exptl_crystal_colour_lustre clear
_exptl_crystal_colour_modifier light
_exptl_crystal_colour_primary colourless
_exptl_crystal_density_diffrn 1.535
_exptl_crystal_description prism
_exptl_crystal_F_000 1710
_exptl_crystal_recrystallization_method
'The material was recrystallised from a mixture of dichloromethane and pentane  by slow evaporation'
_exptl_crystal_size_max 0.4
_exptl_crystal_size_mid 0.32
_exptl_crystal_size_min 0.19
_refine_diff_density_max 1.047
_refine_diff_density_min -0.756
_refine_diff_density_rms 0.062
_refine_ls_extinction_method none
_refine_ls_goodness_of_fit_ref 1.037
_refine_ls_hydrogen_treatment constr
_refine_ls_matrix_type full
_refine_ls_number_parameters 865
_refine_ls_number_reflns 16785
_refine_ls_number_restraints 22
_refine_ls_restrained_S_all 1.037
_refine_ls_R_factor_all 0.0335
_refine_ls_R_factor_gt 0.0277
_refine_ls_shift/su_max 0.002
_refine_ls_shift/su_mean 0.000
_refine_ls_structure_factor_coef Fsqd
_refine_ls_weighting_details 'w=1/[\s^2^(Fo^2^)+(0.0265P)^2^+4.1469P] where P=(Fo^2^+2Fc^2^)/3'
_refine_ls_weighting_scheme calc
_refine_ls_wR_factor_gt 0.0653
_refine_ls_wR_factor_ref 0.0681
_reflns_Friedel_coverage 0.000
_reflns_number_gt 14964
_reflns_number_total 16785
_reflns_threshold_expression 'I > 2\s(I)'
_cod_data_source_file d0sc04736h2.cif
_cod_data_source_block 5a
_cod_depositor_comments 'Adding full bibliography for 1560000--1560012.cif.'
_cod_database_code 1560006
_shelx_shelxl_version_number 2018/3
_shelx_space_group_comment
;
The symmetry employed for this shelxl refinement is uniquely defined
by the following loop, which should always be used as a source of
symmetry information in preference to the above space-group names.
They are only intended as comments.
;
_shelx_estimated_absorpt_t_max 0.864
_shelx_estimated_absorpt_t_min 0.743
_olex2_refinement_description
;
1. Fixed Uiso
 At 1.2 times of:
  All C(H) groups, All C(H,H) groups
2. Restrained distances
 Cl9-Cl10
 2.916 with sigma of 0.03
 Cl9-C74 = Cl10-C74
 1.771 with sigma of 0.01
3. Uiso/Uaniso restraints and constraints
Cl9 \\sim Cl10 \\sim C74: within 2A with sigma of 0.04 and sigma for terminal
atoms of 0.08
4. Rigid body (RIGU) restrains
 Cl9, Cl10, C74
 with sigma for 1-2 distances of 0.004 and sigma for 1-3 distances of 0.004
5. Others
 Fixed Sof: Cl9(0.5) Cl10(0.5) C74(0.5) H74A(0.5) H74B(0.5)
6.a Secondary CH2 refined with riding coordinates:
 C73(H73A,H73B), C74(H74A,H74B)
6.b Aromatic/amide H refined with riding coordinates:
 C12(H12), C14(H14), C38(H38), C46(H46), C18(H18), C68(H68), C20(H20), C6(H6),
 C48(H48), C47(H47), C8(H8), C11(H11), C35(H35), C39(H39), C36(H36), C72(H72),
 C54(H54), C24(H24), C44(H44), C15(H15), C45(H45), C21(H21), C16(H16), C32(H32),
  C34(H34), C66(H66), C62(H62), C10(H10), C42(H42), C64(H64), C33(H33),
 C53(H53), C5(H5), C40(H40), C17(H17), C9(H9), C50(H50), C69(H69), C63(H63),
 C65(H65), C56(H56), C60(H60), C22(H22), C30(H30), C51(H51), C52(H52), C41(H41),
  C2(H2), C26(H26), C59(H59), C23(H23), C58(H58), C70(H70), C71(H71), C57(H57),
 C4(H4), C27(H27), C29(H29), C28(H28), C3(H3)
;
_olex2_diffrn_ambient_temperature_device 'Oxford Cryosystems'
_olex2_exptl_crystal_mounting_method 'The crystal was mounted on a mylar loop with oil'
_olex2_submission_special_instructions 'No special instructions were received'

loop_
_space_group_symop_operation_xyz
'x, y, z'
'-x, -y, -z'

loop_
_atom_site_label
_atom_site_type_symbol
_atom_site_fract_x
_atom_site_fract_y
_atom_site_fract_z
_atom_site_U_iso_or_equiv
_atom_site_adp_type
_atom_site_occupancy
_atom_site_site_symmetry_order
_atom_site_calc_flag
_atom_site_refinement_flags_posn
_atom_site_refinement_flags_adp
_atom_site_refinement_flags_occupancy
_atom_site_disorder_assembly
_atom_site_disorder_group
Zr2 Zr 0.68094(2) 0.08197(2) 0.83597(2) 0.01485(4) Uani 1 1 d . . . . .
Zr1 Zr 0.39289(2) 0.33606(2) 0.34878(2) 0.01701(4) Uani 1 1 d . . . . .
P1 P 0.28631(4) 0.15435(4) 0.41692(2) 0.01049(8) Uani 1 1 d . . . . .
P2 P 0.44372(4) 0.17857(4) 0.43688(2) 0.01318(8) Uani 1 1 d . . . . .
Cl4 Cl 0.65989(5) 0.08059(4) 0.75191(2) 0.02561(10) Uani 1 1 d . . . . .
P6 P 0.82194(4) 0.21431(4) 0.88044(2) 0.01544(9) Uani 1 1 d . . . . .
P4 P 0.52316(4) 0.28881(4) 0.90065(2) 0.01443(9) Uani 1 1 d . . . . .
Cl2 Cl 0.35030(5) 0.40553(4) 0.26694(2) 0.02622(10) Uani 1 1 d . . . . .
P3 P 0.57632(4) 0.09111(4) 0.37839(2) 0.01382(9) Uani 1 1 d . . . . .
P5 P 0.68204(4) 0.16619(4) 0.92947(2) 0.01496(9) Uani 1 1 d . . . . .
Cl5 Cl 0.85107(5) -0.10084(4) 0.84591(2) 0.02733(10) Uani 1 1 d . . . . .
Cl6 Cl 0.54552(5) -0.02385(4) 0.87928(2) 0.02674(10) Uani 1 1 d . . . . .
Cl3 Cl 0.24839(6) 0.49793(4) 0.39490(2) 0.03567(13) Uani 1 1 d . . . . .
Cl1 Cl 0.54819(6) 0.41847(5) 0.35809(2) 0.03649(13) Uani 1 1 d . . . . .
Cl8 Cl 0.10578(5) 0.62388(5) 0.94997(2) 0.03692(13) Uani 1 1 d . . . . .
Cl7 Cl 0.13795(7) 0.57770(6) 0.84626(3) 0.05465(19) Uani 1 1 d . . . . .
N1 N 0.25948(13) 0.24300(12) 0.36734(5) 0.0134(3) Uani 1 1 d . . . . .
N3 N 0.53279(14) 0.24914(13) 0.84528(5) 0.0156(3) Uani 1 1 d . . . . .
N4 N 0.80805(14) 0.18101(13) 0.82682(5) 0.0162(3) Uani 1 1 d . . . . .
N2 N 0.53299(13) 0.17171(13) 0.32812(5) 0.0154(3) Uani 1 1 d . . . . .
C7 C 0.17144(15) 0.19763(15) 0.46958(6) 0.0142(3) Uani 1 1 d . . . . .
C12 C 0.14713(17) 0.30797(16) 0.48731(7) 0.0200(4) Uani 1 1 d . . . . .
H12 H 0.191964 0.358344 0.472364 0.024 Uiso 1 1 calc R . . . .
C13 C 0.29935(15) 0.00340(14) 0.41152(6) 0.0123(3) Uani 1 1 d . . . . .
C14 C 0.35440(16) -0.08276(15) 0.44711(6) 0.0164(3) Uani 1 1 d . . . . .
H14 H 0.387488 -0.061730 0.472192 0.020 Uiso 1 1 calc R . . . .
C38 C 0.42751(17) 0.38544(16) 0.77980(7) 0.0201(4) Uani 1 1 d . . . . .
H38 H 0.489124 0.421035 0.773589 0.024 Uiso 1 1 calc R . . . .
C67 C 0.88781(17) 0.19479(16) 0.78255(6) 0.0186(4) Uani 1 1 d . . . . .
C46 C 0.20204(19) 0.22935(18) 1.00600(7) 0.0244(4) Uani 1 1 d . . . . .
H46 H 0.134825 0.218196 1.027565 0.029 Uiso 1 1 calc R . . . .
C18 C 0.25178(16) -0.02834(16) 0.37458(6) 0.0161(3) Uani 1 1 d . . . . .
H18 H 0.215110 0.029653 0.350050 0.019 Uiso 1 1 calc R . . . .
C68 C 0.8402(2) 0.27286(18) 0.74349(7) 0.0258(4) Uani 1 1 d . . . . .
H68 H 0.755810 0.312264 0.745368 0.031 Uiso 1 1 calc R . . . .
C20 C 0.55288(16) -0.09988(16) 0.33962(7) 0.0173(3) Uani 1 1 d . . . . .
H20 H 0.507712 -0.043013 0.316823 0.021 Uiso 1 1 calc R . . . .
C6 C 0.15483(18) 0.23322(17) 0.29952(7) 0.0206(4) Uani 1 1 d . . . . .
H6 H 0.228187 0.180729 0.284829 0.025 Uiso 1 1 calc R . . . .
C1 C 0.15052(16) 0.27688(16) 0.34461(7) 0.0183(4) Uani 1 1 d . . . . .
C61 C 0.95834(17) 0.12100(17) 0.90565(6) 0.0187(4) Uani 1 1 d . . . . .
C48 C 0.41606(18) 0.17579(17) 0.98274(7) 0.0211(4) Uani 1 1 d . . . . .
H48 H 0.495216 0.127344 0.988225 0.025 Uiso 1 1 calc R . . . .
C31 C 0.60773(16) 0.15546(16) 0.28094(6) 0.0168(3) Uani 1 1 d . . . . .
C47 C 0.31726(19) 0.15991(18) 1.01385(7) 0.0248(4) Uani 1 1 d . . . . .
H47 H 0.329052 0.100825 1.040735 0.030 Uiso 1 1 calc R . . . .
C37 C 0.43299(16) 0.29341(16) 0.81664(6) 0.0165(3) Uani 1 1 d . . . . .
C8 C 0.10557(17) 0.12465(17) 0.49220(7) 0.0210(4) Uani 1 1 d . . . . .
H8 H 0.122363 0.049004 0.480891 0.025 Uiso 1 1 calc R . . . .
C43 C 0.39926(17) 0.26279(16) 0.94343(6) 0.0172(3) Uani 1 1 d . . . . .
C19 C 0.60148(15) -0.06355(16) 0.37497(6) 0.0160(3) Uani 1 1 d . . . . .
C11 C 0.05725(18) 0.34383(17) 0.52684(7) 0.0236(4) Uani 1 1 d . . . . .
H11 H 0.041013 0.418664 0.538825 0.028 Uiso 1 1 calc R . . . .
C35 C 0.64846(18) 0.09075(18) 0.19877(7) 0.0234(4) Uani 1 1 d . . . . .
H35 H 0.626554 0.057874 0.173774 0.028 Uiso 1 1 calc R . . . .
C39 C 0.33188(18) 0.42503(18) 0.75218(7) 0.0249(4) Uani 1 1 d . . . . .
H39 H 0.327951 0.488456 0.727355 0.030 Uiso 1 1 calc R . . . .
C36 C 0.57535(17) 0.10835(16) 0.24399(7) 0.0189(4) Uani 1 1 d . . . . .
H36 H 0.503342 0.088254 0.249683 0.023 Uiso 1 1 calc R . . . .
C72 C 1.01008(18) 0.1332(2) 0.77853(7) 0.0260(4) Uani 1 1 d . . . . .
H72 H 1.042277 0.076574 0.804329 0.031 Uiso 1 1 calc R . . . .
C54 C 0.44326(17) 0.50265(16) 0.94417(7) 0.0193(4) Uani 1 1 d . . . . .
H54 H 0.415464 0.460728 0.972689 0.023 Uiso 1 1 calc R . . . .
C24 C 0.66665(17) -0.14714(18) 0.40888(7) 0.0228(4) Uani 1 1 d . . . . .
H24 H 0.699748 -0.122973 0.433087 0.027 Uiso 1 1 calc R . . . .
C44 C 0.28242(17) 0.33267(16) 0.93549(7) 0.0201(4) Uani 1 1 d . . . . .
H44 H 0.270211 0.392025 0.908722 0.024 Uiso 1 1 calc R . . . .
C15 C 0.36052(18) -0.19898(16) 0.44565(7) 0.0213(4) Uani 1 1 d . . . . .
H15 H 0.397902 -0.257696 0.469803 0.026 Uiso 1 1 calc R . . . .
C45 C 0.18395(18) 0.31557(17) 0.96667(7) 0.0236(4) Uani 1 1 d . . . . .
H45 H 0.104464 0.362742 0.961090 0.028 Uiso 1 1 calc R . . . .
C49 C 0.49860(17) 0.44475(15) 0.90146(7) 0.0172(3) Uani 1 1 d . . . . .
C55 C 0.82190(17) 0.36318(16) 0.88153(7) 0.0198(4) Uani 1 1 d . . . . .
C21 C 0.57049(17) -0.21898(17) 0.33777(7) 0.0226(4) Uani 1 1 d . . . . .
H21 H 0.538311 -0.243724 0.313417 0.027 Uiso 1 1 calc R . . . .
C16 C 0.31230(18) -0.22998(17) 0.40906(7) 0.0232(4) Uani 1 1 d . . . . .
H16 H 0.316577 -0.309785 0.408319 0.028 Uiso 1 1 calc R . . . .
C32 C 0.71087(19) 0.1898(2) 0.27131(7) 0.0267(4) Uani 1 1 d . . . . .
H32 H 0.731338 0.225874 0.295637 0.032 Uiso 1 1 calc R . . . .
C34 C 0.75246(19) 0.1207(2) 0.19002(7) 0.0288(5) Uani 1 1 d . . . . .
H34 H 0.802956 0.107022 0.159345 0.035 Uiso 1 1 calc R . . . .
C66 C 0.96485(18) 0.00942(17) 0.92923(7) 0.0220(4) Uani 1 1 d . . . . .
H66 H 0.896992 -0.017058 0.932871 0.026 Uiso 1 1 calc R . . . .
C62 C 1.05950(18) 0.15715(19) 0.90017(7) 0.0244(4) Uani 1 1 d . . . . .
H62 H 1.056273 0.233135 0.884643 0.029 Uiso 1 1 calc R . . . .
C10 C -0.00832(18) 0.27126(19) 0.54867(7) 0.0257(4) Uani 1 1 d . . . . .
H10 H -0.069638 0.296160 0.575596 0.031 Uiso 1 1 calc R . . . .
C25 C 0.71801(17) 0.09648(19) 0.39146(7) 0.0211(4) Uani 1 1 d . . . . .
C42 C 0.34410(19) 0.23991(18) 0.82395(7) 0.0234(4) Uani 1 1 d . . . . .
H42 H 0.348379 0.175491 0.848308 0.028 Uiso 1 1 calc R . . . .
C64 C 1.17049(19) -0.02650(19) 0.94092(7) 0.0266(4) Uani 1 1 d . . . . .
H64 H 1.242828 -0.076717 0.952782 0.032 Uiso 1 1 calc R . . . .
C33 C 0.7833(2) 0.1711(2) 0.22618(8) 0.0325(5) Uani 1 1 d . . . . .
H33 H 0.854397 0.192816 0.219953 0.039 Uiso 1 1 calc R . . . .
C53 C 0.42896(18) 0.62157(17) 0.94484(7) 0.0233(4) Uani 1 1 d . . . . .
H53 H 0.391834 0.660814 0.973925 0.028 Uiso 1 1 calc R . . . .
C5 C 0.0520(2) 0.2665(2) 0.27619(8) 0.0297(5) Uani 1 1 d . . . . .
H5 H 0.054774 0.235788 0.245846 0.036 Uiso 1 1 calc R . . . .
C40 C 0.24213(18) 0.37314(19) 0.76041(7) 0.0255(4) Uani 1 1 d . . . . .
H40 H 0.176240 0.401513 0.741732 0.031 Uiso 1 1 calc R . . . .
C17 C 0.25837(18) -0.14573(17) 0.37388(7) 0.0217(4) Uani 1 1 d . . . . .
H17 H 0.225419 -0.167533 0.348955 0.026 Uiso 1 1 calc R . . . .
C9 C 0.01526(18) 0.1620(2) 0.53131(8) 0.0285(4) Uani 1 1 d . . . . .
H9 H -0.030486 0.112464 0.546197 0.034 Uiso 1 1 calc R . . . .
C50 C 0.5397(2) 0.50703(17) 0.85993(7) 0.0240(4) Uani 1 1 d . . . . .
H50 H 0.578435 0.467971 0.830944 0.029 Uiso 1 1 calc R . . . .
C69 C 0.9167(2) 0.2929(2) 0.70174(8) 0.0352(5) Uani 1 1 d . . . . .
H69 H 0.884334 0.346798 0.675207 0.042 Uiso 1 1 calc R . . . .
C63 C 1.16511(19) 0.0827(2) 0.91729(8) 0.0281(4) Uani 1 1 d . . . . .
H63 H 1.234262 0.107429 0.912639 0.034 Uiso 1 1 calc R . . . .
C65 C 1.06986(19) -0.06289(19) 0.94734(7) 0.0261(4) Uani 1 1 d . . . . .
H65 H 1.072793 -0.137603 0.964209 0.031 Uiso 1 1 calc R . . . .
C56 C 0.8462(2) 0.43217(19) 0.83897(8) 0.0316(5) Uani 1 1 d . . . . .
H56 H 0.864856 0.400868 0.807653 0.038 Uiso 1 1 calc R . . . .
C60 C 0.7956(2) 0.41007(18) 0.92736(7) 0.0255(4) Uani 1 1 d . . . . .
H60 H 0.779875 0.363109 0.956550 0.031 Uiso 1 1 calc R . . . .
C22 C 0.63484(19) -0.30163(18) 0.37135(8) 0.0276(4) Uani 1 1 d . . . . .
H22 H 0.646485 -0.383117 0.370165 0.033 Uiso 1 1 calc R . . . .
C30 C 0.72490(19) 0.1742(2) 0.42304(7) 0.0278(4) Uani 1 1 d . . . . .
H30 H 0.653931 0.221171 0.441513 0.033 Uiso 1 1 calc R . . . .
C51 C 0.5240(2) 0.62611(18) 0.86090(8) 0.0296(5) Uani 1 1 d . . . . .
H51 H 0.551261 0.668676 0.832473 0.036 Uiso 1 1 calc R . . . .
C52 C 0.4686(2) 0.68283(17) 0.90332(8) 0.0274(4) Uani 1 1 d . . . . .
H52 H 0.457857 0.764340 0.903852 0.033 Uiso 1 1 calc R . . . .
C41 C 0.24927(19) 0.2797(2) 0.79600(8) 0.0276(4) Uani 1 1 d . . . . .
H41 H 0.188900 0.242642 0.801362 0.033 Uiso 1 1 calc R . . . .
C2 C 0.0444(2) 0.3567(2) 0.36507(8) 0.0327(5) Uani 1 1 d . . . . .
H2 H 0.041455 0.388766 0.395112 0.039 Uiso 1 1 calc R . . . .
C26 C 0.82248(18) 0.0291(2) 0.36415(7) 0.0284(5) Uani 1 1 d . . . . .
H26 H 0.818265 -0.025403 0.343200 0.034 Uiso 1 1 calc R . . . .
C59 C 0.7923(2) 0.5248(2) 0.93042(8) 0.0319(5) Uani 1 1 d . . . . .
H59 H 0.773944 0.556449 0.961651 0.038 Uiso 1 1 calc R . . . .
C23 C 0.68252(19) -0.26573(19) 0.40681(8) 0.0284(4) Uani 1 1 d . . . . .
H23 H 0.726407 -0.322941 0.429869 0.034 Uiso 1 1 calc R . . . .
C58 C 0.8158(2) 0.5933(2) 0.88798(9) 0.0356(5) Uani 1 1 d . . . . .
H58 H 0.813194 0.672096 0.890106 0.043 Uiso 1 1 calc R . . . .
C70 C 1.0390(2) 0.2352(2) 0.69861(8) 0.0385(6) Uani 1 1 d . . . . .
H70 H 1.091180 0.250838 0.670433 0.046 Uiso 1 1 calc R . . . .
C71 C 1.0854(2) 0.1542(2) 0.73676(8) 0.0355(5) Uani 1 1 d . . . . .
H71 H 1.169541 0.112869 0.734281 0.043 Uiso 1 1 calc R . . . .
C57 C 0.8429(3) 0.5472(2) 0.84253(8) 0.0398(6) Uani 1 1 d . . . . .
H57 H 0.859491 0.594389 0.813528 0.048 Uiso 1 1 calc R . . . .
C4 C -0.0538(2) 0.3438(2) 0.29701(9) 0.0408(6) Uani 1 1 d . . . . .
H4 H -0.124159 0.365942 0.281142 0.049 Uiso 1 1 calc R . . . .
C27 C 0.9327(2) 0.0414(3) 0.36742(8) 0.0394(6) Uani 1 1 d . . . . .
H27 H 1.003632 -0.002681 0.347984 0.047 Uiso 1 1 calc R . . . .
C29 C 0.8364(2) 0.1823(3) 0.42730(9) 0.0405(6) Uani 1 1 d . . . . .
H29 H 0.842314 0.232561 0.449839 0.049 Uiso 1 1 calc R . . . .
C28 C 0.9384(2) 0.1178(3) 0.39902(9) 0.0448(7) Uani 1 1 d . . . . .
H28 H 1.013915 0.126233 0.401343 0.054 Uiso 1 1 calc R . . . .
C3 C -0.0582(2) 0.3897(2) 0.34114(10) 0.0480(7) Uani 1 1 d . . . . .
H3 H -0.131327 0.443804 0.355145 0.058 Uiso 1 1 calc R . . . .
C73 C 0.1368(2) 0.6764(2) 0.88767(8) 0.0362(5) Uani 1 1 d . . . . .
H73A H 0.075004 0.753506 0.880687 0.043 Uiso 1 1 calc R . . . .
H73B H 0.216166 0.688885 0.882633 0.043 Uiso 1 1 calc R . . . .
Cl9 Cl 0.46699(18) 0.49267(12) 0.49191(7) 0.0575(5) Uani 0.5 1 d D U P A -1
Cl10 Cl 0.72569(15) 0.45141(10) 0.47819(5) 0.0504(3) Uani 0.5 1 d D U P A -1
C74 C 0.5869(5) 0.5213(5) 0.5115(2) 0.0438(14) Uani 0.5 1 d D U P A -1
H74A H 0.572039 0.607614 0.507818 0.053 Uiso 0.5 1 calc R . P A -1
H74B H 0.589681 0.494415 0.546927 0.053 Uiso 0.5 1 calc R . P A -1

loop_
_atom_site_aniso_label
_atom_site_aniso_U_11
_atom_site_aniso_U_22
_atom_site_aniso_U_33
_atom_site_aniso_U_23
_atom_site_aniso_U_13
_atom_site_aniso_U_12
Zr2 0.02120(9) 0.01242(8) 0.01299(8) -0.00144(6) -0.00448(6) -0.00690(6)
Zr1 0.02852(10) 0.01081(8) 0.01232(8) -0.00172(6) 0.00272(7) -0.00942(7)
P1 0.01129(19) 0.00931(18) 0.01068(19) -0.00113(15) -0.00126(15) -0.00306(15)
P2 0.0147(2) 0.0160(2) 0.01126(19) -0.00398(16) -0.00058(16) -0.00749(17)
Cl4 0.0366(3) 0.0255(2) 0.0159(2) -0.00473(17) -0.00853(18) -0.0080(2)
P6 0.0211(2) 0.0166(2) 0.0117(2) -0.00199(16) -0.00065(17) -0.01049(18)
P4 0.0202(2) 0.0122(2) 0.0117(2) 0.00050(16) -0.00116(16) -0.00728(17)
Cl2 0.0407(3) 0.0198(2) 0.0155(2) 0.00255(17) -0.00090(19) -0.0093(2)
P3 0.0116(2) 0.0198(2) 0.0122(2) -0.00473(16) -0.00099(15) -0.00683(17)
P5 0.0202(2) 0.0147(2) 0.0118(2) 0.00034(16) -0.00196(16) -0.00857(17)
Cl5 0.0311(3) 0.0158(2) 0.0338(3) -0.00156(18) -0.0112(2) -0.00277(18)
Cl6 0.0339(3) 0.0218(2) 0.0317(3) 0.00675(19) -0.0114(2) -0.0184(2)
Cl3 0.0597(4) 0.0134(2) 0.0287(3) -0.00924(19) 0.0152(2) -0.0123(2)
Cl1 0.0609(4) 0.0376(3) 0.0284(3) -0.0038(2) -0.0029(2) -0.0393(3)
Cl8 0.0394(3) 0.0280(3) 0.0336(3) -0.0017(2) 0.0058(2) -0.0035(2)
Cl7 0.0735(5) 0.0402(3) 0.0421(4) -0.0089(3) -0.0247(3) 0.0022(3)
N1 0.0161(7) 0.0104(6) 0.0123(7) 0.0004(5) -0.0025(5) -0.0028(5)
N3 0.0208(8) 0.0141(7) 0.0129(7) 0.0003(5) -0.0030(6) -0.0072(6)
N4 0.0211(8) 0.0173(7) 0.0117(7) -0.0019(6) -0.0007(6) -0.0087(6)
N2 0.0163(7) 0.0196(7) 0.0127(7) -0.0037(6) -0.0004(6) -0.0088(6)
C7 0.0109(8) 0.0172(8) 0.0122(8) -0.0016(6) -0.0019(6) -0.0015(6)
C12 0.0236(9) 0.0158(8) 0.0177(9) -0.0018(7) 0.0015(7) -0.0044(7)
C13 0.0109(7) 0.0103(7) 0.0154(8) -0.0022(6) 0.0008(6) -0.0038(6)
C14 0.0198(9) 0.0144(8) 0.0149(8) -0.0009(6) -0.0022(7) -0.0056(7)
C38 0.0205(9) 0.0189(9) 0.0195(9) 0.0022(7) -0.0017(7) -0.0064(7)
C67 0.0254(9) 0.0205(9) 0.0131(8) -0.0062(7) 0.0018(7) -0.0117(7)
C46 0.0272(10) 0.0275(10) 0.0227(10) -0.0049(8) 0.0043(8) -0.0167(8)
C18 0.0158(8) 0.0176(8) 0.0158(8) -0.0021(7) -0.0012(6) -0.0069(7)
C68 0.0357(11) 0.0233(10) 0.0174(9) -0.0024(7) -0.0006(8) -0.0095(9)
C20 0.0144(8) 0.0215(9) 0.0155(8) -0.0039(7) -0.0013(6) -0.0044(7)
C6 0.0223(9) 0.0210(9) 0.0181(9) 0.0019(7) -0.0047(7) -0.0068(7)
C1 0.0181(9) 0.0170(8) 0.0167(8) 0.0039(7) -0.0057(7) -0.0022(7)
C61 0.0226(9) 0.0245(9) 0.0115(8) -0.0052(7) -0.0015(7) -0.0098(8)
C48 0.0227(9) 0.0217(9) 0.0198(9) 0.0036(7) -0.0038(7) -0.0097(8)
C31 0.0172(8) 0.0212(9) 0.0127(8) -0.0031(7) 0.0001(6) -0.0073(7)
C47 0.0322(11) 0.0260(10) 0.0190(9) 0.0055(8) -0.0029(8) -0.0162(9)
C37 0.0194(9) 0.0175(8) 0.0122(8) -0.0023(6) -0.0012(6) -0.0056(7)
C8 0.0177(9) 0.0244(9) 0.0231(9) -0.0074(8) 0.0017(7) -0.0096(8)
C43 0.0231(9) 0.0168(8) 0.0138(8) -0.0014(7) 0.0002(7) -0.0104(7)
C19 0.0105(8) 0.0198(9) 0.0166(8) -0.0055(7) -0.0008(6) -0.0024(7)
C11 0.0266(10) 0.0188(9) 0.0189(9) -0.0058(7) 0.0000(8) 0.0013(8)
C35 0.0299(10) 0.0271(10) 0.0128(8) -0.0044(7) -0.0053(7) -0.0064(8)
C39 0.0255(10) 0.0238(10) 0.0209(9) 0.0039(8) -0.0039(8) -0.0040(8)
C36 0.0188(9) 0.0229(9) 0.0160(8) -0.0026(7) -0.0036(7) -0.0069(7)
C72 0.0249(10) 0.0375(11) 0.0178(9) -0.0099(8) -0.0013(8) -0.0108(9)
C54 0.0237(9) 0.0185(9) 0.0158(8) -0.0007(7) -0.0002(7) -0.0083(7)
C24 0.0186(9) 0.0263(10) 0.0219(9) -0.0026(8) -0.0070(7) -0.0028(8)
C44 0.0252(10) 0.0173(9) 0.0180(9) -0.0003(7) -0.0021(7) -0.0078(7)
C15 0.0290(10) 0.0131(8) 0.0195(9) 0.0020(7) -0.0008(7) -0.0064(7)
C45 0.0227(10) 0.0219(9) 0.0276(10) -0.0033(8) -0.0019(8) -0.0091(8)
C49 0.0242(9) 0.0123(8) 0.0161(8) 0.0008(6) -0.0040(7) -0.0075(7)
C55 0.0255(10) 0.0195(9) 0.0191(9) -0.0031(7) -0.0004(7) -0.0141(8)
C21 0.0218(9) 0.0229(9) 0.0231(9) -0.0092(8) -0.0006(7) -0.0055(8)
C16 0.0292(10) 0.0155(9) 0.0270(10) -0.0046(7) 0.0035(8) -0.0122(8)
C32 0.0270(10) 0.0446(12) 0.0161(9) -0.0054(8) -0.0001(8) -0.0216(9)
C34 0.0274(11) 0.0420(12) 0.0134(9) -0.0035(8) 0.0036(8) -0.0089(9)
C66 0.0254(10) 0.0247(10) 0.0188(9) -0.0017(7) -0.0037(7) -0.0114(8)
C62 0.0282(10) 0.0283(10) 0.0212(9) -0.0050(8) -0.0004(8) -0.0152(8)
C10 0.0184(9) 0.0337(11) 0.0205(9) -0.0074(8) 0.0032(7) -0.0033(8)
C25 0.0163(9) 0.0374(11) 0.0146(8) -0.0041(8) -0.0015(7) -0.0147(8)
C42 0.0318(11) 0.0258(10) 0.0178(9) 0.0027(7) -0.0054(8) -0.0169(8)
C64 0.0259(10) 0.0345(11) 0.0183(9) -0.0100(8) -0.0040(8) -0.0050(9)
C33 0.0255(11) 0.0583(15) 0.0195(10) -0.0037(10) 0.0032(8) -0.0236(10)
C53 0.0297(10) 0.0197(9) 0.0209(9) -0.0069(7) -0.0001(8) -0.0079(8)
C5 0.0349(12) 0.0330(11) 0.0236(10) 0.0061(8) -0.0150(9) -0.0122(9)
C40 0.0217(10) 0.0320(11) 0.0220(10) -0.0036(8) -0.0072(8) -0.0051(8)
C17 0.0250(10) 0.0234(9) 0.0222(9) -0.0080(7) 0.0001(7) -0.0142(8)
C9 0.0228(10) 0.0380(12) 0.0274(10) -0.0086(9) 0.0086(8) -0.0168(9)
C50 0.0391(12) 0.0188(9) 0.0151(9) -0.0021(7) 0.0008(8) -0.0127(8)
C69 0.0616(16) 0.0304(11) 0.0153(9) -0.0019(8) 0.0027(10) -0.0209(11)
C63 0.0239(10) 0.0390(12) 0.0266(10) -0.0104(9) -0.0003(8) -0.0156(9)
C65 0.0304(11) 0.0271(10) 0.0200(9) -0.0015(8) -0.0046(8) -0.0078(8)
C56 0.0559(14) 0.0296(11) 0.0188(10) -0.0044(8) 0.0021(9) -0.0286(11)
C60 0.0399(12) 0.0252(10) 0.0178(9) -0.0032(8) 0.0013(8) -0.0206(9)
C22 0.0252(10) 0.0173(9) 0.0355(11) -0.0053(8) -0.0016(9) -0.0004(8)
C30 0.0237(10) 0.0474(13) 0.0210(10) -0.0103(9) 0.0009(8) -0.0217(9)
C51 0.0508(14) 0.0199(10) 0.0201(10) 0.0031(8) -0.0001(9) -0.0178(9)
C52 0.0407(12) 0.0138(9) 0.0280(10) -0.0010(8) -0.0035(9) -0.0099(8)
C41 0.0279(11) 0.0372(12) 0.0248(10) -0.0032(9) -0.0047(8) -0.0187(9)
C2 0.0283(11) 0.0317(11) 0.0261(11) -0.0042(9) -0.0088(9) 0.0090(9)
C26 0.0172(9) 0.0508(13) 0.0201(9) -0.0093(9) -0.0019(7) -0.0128(9)
C59 0.0507(14) 0.0304(11) 0.0227(10) -0.0107(9) 0.0054(9) -0.0250(10)
C23 0.0229(10) 0.0251(10) 0.0301(11) 0.0028(8) -0.0091(8) 0.0022(8)
C58 0.0569(15) 0.0260(11) 0.0335(12) -0.0060(9) 0.0010(11) -0.0277(11)
C70 0.0517(15) 0.0542(15) 0.0203(10) -0.0149(10) 0.0145(10) -0.0358(13)
C71 0.0287(11) 0.0607(16) 0.0242(11) -0.0210(10) 0.0063(9) -0.0218(11)
C57 0.0731(18) 0.0321(12) 0.0244(11) 0.0011(9) 0.0030(11) -0.0361(12)
C4 0.0297(12) 0.0471(14) 0.0392(13) 0.0085(11) -0.0215(10) -0.0006(10)
C27 0.0166(10) 0.0773(19) 0.0273(11) -0.0108(11) 0.0014(8) -0.0185(11)
C29 0.0334(12) 0.0747(18) 0.0299(12) -0.0159(12) -0.0019(9) -0.0357(13)
C28 0.0249(11) 0.091(2) 0.0334(12) -0.0111(13) -0.0019(9) -0.0365(13)
C3 0.0277(12) 0.0501(16) 0.0454(15) -0.0029(12) -0.0119(11) 0.0172(11)
C73 0.0391(13) 0.0356(12) 0.0295(11) -0.0017(9) -0.0028(10) -0.0075(10)
Cl9 0.0905(14) 0.0228(6) 0.0714(11) 0.0109(6) -0.0521(10) -0.0202(8)
Cl10 0.0861(10) 0.0223(5) 0.0356(6) -0.0018(5) 0.0000(6) -0.0121(6)
C74 0.061(4) 0.029(3) 0.045(3) -0.009(2) -0.029(3) -0.008(3)

loop_
_atom_type_symbol
_atom_type_description
_atom_type_scat_dispersion_real
_atom_type_scat_dispersion_imag
_atom_type_scat_source
C C 0.0033 0.0016 'International Tables Vol C Tables 4.2.6.8 and 6.1.1.4'
H H 0.0000 0.0000 'International Tables Vol C Tables 4.2.6.8 and 6.1.1.4'
Cl Cl 0.1484 0.1585 'International Tables Vol C Tables 4.2.6.8 and 6.1.1.4'
N N 0.0061 0.0033 'International Tables Vol C Tables 4.2.6.8 and 6.1.1.4'
P P 0.1023 0.0942 'International Tables Vol C Tables 4.2.6.8 and 6.1.1.4'
Zr Zr -2.9673 0.5597 'International Tables Vol C Tables 4.2.6.8 and 6.1.1.4'

loop_
_geom_angle_atom_site_label_1
_geom_angle_atom_site_label_2
_geom_angle_atom_site_label_3
_geom_angle
_geom_angle_site_symmetry_1
_geom_angle_site_symmetry_3
_geom_angle_publ_flag
Cl4 Zr2 P5 161.135(17) . . ?
Cl4 Zr2 Cl5 100.296(19) . . ?
Cl4 Zr2 Cl6 102.462(19) . . ?
Cl5 Zr2 P5 95.430(17) . . ?
Cl6 Zr2 P5 88.190(17) . . ?
Cl6 Zr2 Cl5 88.61(2) . . ?
N3 Zr2 Cl4 93.30(4) . . ?
N3 Zr2 P5 71.09(4) . . ?
N3 Zr2 Cl5 166.39(4) . . ?
N3 Zr2 Cl6 89.09(4) . . ?
N4 Zr2 Cl4 99.63(4) . . ?
N4 Zr2 P5 70.28(4) . . ?
N4 Zr2 Cl5 88.47(4) . . ?
N4 Zr2 Cl6 157.88(4) . . ?
N4 Zr2 N3 88.63(6) . . ?
Cl2 Zr1 P2 160.485(16) . . ?
Cl2 Zr1 Cl3 100.70(2) . . ?
Cl2 Zr1 Cl1 103.16(2) . . ?
Cl3 Zr1 P2 93.417(18) . . ?
Cl1 Zr1 P2 90.834(18) . . ?
Cl1 Zr1 Cl3 87.20(2) . . ?
N1 Zr1 P2 70.48(4) . . ?
N1 Zr1 Cl2 96.58(4) . . ?
N1 Zr1 Cl3 87.41(4) . . ?
N1 Zr1 Cl1 160.18(4) . . ?
N2 Zr1 P2 71.17(4) . . ?
N2 Zr1 Cl2 95.07(4) . . ?
N2 Zr1 Cl3 164.23(4) . . ?
N2 Zr1 Cl1 89.66(4) . . ?
N2 Zr1 N1 90.37(5) . . ?
N1 P1 P2 103.57(6) . . ?
N1 P1 C7 113.81(8) . . ?
N1 P1 C13 115.52(8) . . ?
C7 P1 P2 104.60(6) . . ?
C13 P1 P2 114.92(6) . . ?
C13 P1 C7 104.19(8) . . ?
P1 P2 Zr1 75.714(18) . . ?
P1 P2 P3 99.19(2) . . ?
P3 P2 Zr1 74.815(19) . . ?
N4 P6 P5 103.39(6) . . ?
N4 P6 C61 114.58(8) . . ?
N4 P6 C55 114.65(8) . . ?
C61 P6 P5 102.93(6) . . ?
C55 P6 P5 116.05(7) . . ?
C55 P6 C61 104.96(9) . . ?
N3 P4 P5 104.17(6) . . ?
N3 P4 C43 113.92(8) . . ?
N3 P4 C49 113.11(8) . . ?
C43 P4 P5 103.79(6) . . ?
C49 P4 P5 117.50(6) . . ?
C49 P4 C43 104.30(8) . . ?
N2 P3 P2 103.99(6) . . ?
N2 P3 C19 112.88(8) . . ?
N2 P3 C25 112.91(8) . . ?
C19 P3 P2 117.54(6) . . ?
C19 P3 C25 104.39(9) . . ?
C25 P3 P2 105.11(6) . . ?
P6 P5 Zr2 75.490(19) . . ?
P6 P5 P4 100.81(3) . . ?
P4 P5 Zr2 74.990(18) . . ?
P1 N1 Zr1 110.24(7) . . ?
C1 N1 Zr1 123.01(11) . . ?
C1 N1 P1 125.44(12) . . ?
P4 N3 Zr2 109.00(8) . . ?
C37 N3 Zr2 125.11(11) . . ?
C37 N3 P4 122.10(12) . . ?
P6 N4 Zr2 109.99(8) . . ?
C67 N4 Zr2 126.10(11) . . ?
C67 N4 P6 122.74(12) . . ?
P3 N2 Zr1 108.78(7) . . ?
C31 N2 Zr1 125.12(11) . . ?
C31 N2 P3 122.06(12) . . ?
C12 C7 P1 119.23(14) . . ?
C8 C7 P1 121.57(14) . . ?
C8 C7 C12 119.19(16) . . ?
C11 C12 C7 119.99(18) . . ?
C14 C13 P1 118.06(13) . . ?
C18 C13 P1 122.09(13) . . ?
C18 C13 C14 119.79(16) . . ?
C15 C14 C13 119.72(17) . . ?
C39 C38 C37 119.88(18) . . ?
C68 C67 N4 118.88(17) . . ?
C72 C67 N4 121.33(17) . . ?
C72 C67 C68 119.79(18) . . ?
C47 C46 C45 120.19(18) . . ?
C17 C18 C13 119.61(17) . . ?
C69 C68 C67 119.7(2) . . ?
C21 C20 C19 120.06(17) . . ?
C5 C6 C1 120.13(19) . . ?
C6 C1 N1 118.85(16) . . ?
C2 C1 N1 121.29(17) . . ?
C2 C1 C6 119.75(18) . . ?
C66 C61 P6 120.39(14) . . ?
C62 C61 P6 120.84(15) . . ?
C62 C61 C66 118.73(18) . . ?
C47 C48 C43 120.02(18) . . ?
C36 C31 N2 119.97(16) . . ?
C36 C31 C32 119.41(17) . . ?
C32 C31 N2 120.59(16) . . ?
C46 C47 C48 120.39(18) . . ?
C38 C37 N3 120.92(16) . . ?
C42 C37 N3 119.90(16) . . ?
C42 C37 C38 119.09(17) . . ?
C9 C8 C7 120.22(18) . . ?
C48 C43 P4 122.96(15) . . ?
C48 C43 C44 119.42(17) . . ?
C44 C43 P4 117.61(14) . . ?
C20 C19 P3 120.26(14) . . ?
C20 C19 C24 119.93(17) . . ?
C24 C19 P3 119.78(14) . . ?
C10 C11 C12 120.33(18) . . ?
C34 C35 C36 120.37(18) . . ?
C40 C39 C38 120.73(18) . . ?
C35 C36 C31 120.02(17) . . ?
C67 C72 C71 119.8(2) . . ?
C53 C54 C49 119.91(17) . . ?
C23 C24 C19 119.31(18) . . ?
C45 C44 C43 120.14(18) . . ?
C14 C15 C16 120.28(18) . . ?
C46 C45 C44 119.83(19) . . ?
C54 C49 P4 120.53(13) . . ?
C50 C49 P4 119.89(14) . . ?
C50 C49 C54 119.52(16) . . ?
C56 C55 P6 122.82(15) . . ?
C56 C55 C60 119.49(17) . . ?
C60 C55 P6 117.69(14) . . ?
C22 C21 C20 120.00(18) . . ?
C17 C16 C15 120.27(17) . . ?
C33 C32 C31 119.89(18) . . ?
C35 C34 C33 119.86(18) . . ?
C65 C66 C61 120.38(18) . . ?
C63 C62 C61 120.35(19) . . ?
C11 C10 C9 119.96(18) . . ?
C30 C25 P3 122.56(15) . . ?
C30 C25 C26 119.75(18) . . ?
C26 C25 P3 117.27(14) . . ?
C41 C42 C37 120.54(18) . . ?
C63 C64 C65 119.7(2) . . ?
C32 C33 C34 120.35(19) . . ?
C52 C53 C54 120.12(18) . . ?
C4 C5 C6 120.0(2) . . ?
C41 C40 C39 119.40(18) . . ?
C16 C17 C18 120.32(17) . . ?
C10 C9 C8 120.30(19) . . ?
C51 C50 C49 120.06(18) . . ?
C70 C69 C68 120.4(2) . . ?
C64 C63 C62 120.60(19) . . ?
C64 C65 C66 120.2(2) . . ?
C57 C56 C55 119.70(19) . . ?
C59 C60 C55 120.28(18) . . ?
C21 C22 C23 120.11(19) . . ?
C29 C30 C25 119.4(2) . . ?
C52 C51 C50 120.00(18) . . ?
C53 C52 C51 120.38(18) . . ?
C40 C41 C42 120.31(19) . . ?
C1 C2 C3 119.5(2) . . ?
C27 C26 C25 120.2(2) . . ?
C58 C59 C60 120.05(19) . . ?
C24 C23 C22 120.60(19) . . ?
C57 C58 C59 120.0(2) . . ?
C69 C70 C71 119.7(2) . . ?
C70 C71 C72 120.5(2) . . ?
C58 C57 C56 120.4(2) . . ?
C5 C4 C3 120.2(2) . . ?
C28 C27 C26 119.5(2) . . ?
C28 C29 C30 120.2(2) . . ?
C29 C28 C27 120.9(2) . . ?
C4 C3 C2 120.4(2) . . ?
Cl7 C73 Cl8 112.05(14) . . ?
Cl10 C74 Cl9 112.7(3) . . ?

loop_
_geom_bond_atom_site_label_1
_geom_bond_atom_site_label_2
_geom_bond_distance
_geom_bond_site_symmetry_2
_geom_bond_publ_flag
Zr2 Cl4 2.3734(5) . ?
Zr2 P5 2.8961(6) . ?
Zr2 Cl5 2.4577(5) . ?
Zr2 Cl6 2.4475(5) . ?
Zr2 N3 2.1960(15) . ?
Zr2 N4 2.1893(15) . ?
Zr1 P2 2.8896(5) . ?
Zr1 Cl2 2.3734(5) . ?
Zr1 Cl3 2.4584(5) . ?
Zr1 Cl1 2.4367(6) . ?
Zr1 N1 2.1960(15) . ?
Zr1 N2 2.1868(15) . ?
P1 P2 2.1566(6) . ?
P1 N1 1.6236(14) . ?
P1 C7 1.8165(17) . ?
P1 C13 1.7998(17) . ?
P2 P3 2.1621(6) . ?
P6 P5 2.1499(7) . ?
P6 N4 1.6299(15) . ?
P6 C61 1.820(2) . ?
P6 C55 1.8009(19) . ?
P4 P5 2.1649(7) . ?
P4 N3 1.6336(15) . ?
P4 C43 1.8142(18) . ?
P4 C49 1.8070(18) . ?
P3 N2 1.6337(15) . ?
P3 C19 1.8008(19) . ?
P3 C25 1.8048(18) . ?
Cl8 C73 1.772(2) . ?
Cl7 C73 1.751(3) . ?
N1 C1 1.444(2) . ?
N3 C37 1.445(2) . ?
N4 C67 1.442(2) . ?
N2 C31 1.443(2) . ?
C7 C12 1.401(2) . ?
C7 C8 1.391(3) . ?
C12 C11 1.392(3) . ?
C13 C14 1.398(2) . ?
C13 C18 1.395(2) . ?
C14 C15 1.386(2) . ?
C38 C37 1.393(2) . ?
C38 C39 1.388(3) . ?
C67 C68 1.392(3) . ?
C67 C72 1.384(3) . ?
C46 C47 1.379(3) . ?
C46 C45 1.389(3) . ?
C18 C17 1.395(3) . ?
C68 C69 1.390(3) . ?
C20 C19 1.396(2) . ?
C20 C21 1.388(3) . ?
C6 C1 1.399(3) . ?
C6 C5 1.390(3) . ?
C1 C2 1.387(3) . ?
C61 C66 1.398(3) . ?
C61 C62 1.392(3) . ?
C48 C47 1.387(3) . ?
C48 C43 1.394(3) . ?
C31 C36 1.393(2) . ?
C31 C32 1.397(3) . ?
C37 C42 1.390(3) . ?
C8 C9 1.390(3) . ?
C43 C44 1.396(3) . ?
C19 C24 1.397(3) . ?
C11 C10 1.379(3) . ?
C35 C36 1.392(3) . ?
C35 C34 1.378(3) . ?
C39 C40 1.384(3) . ?
C72 C71 1.387(3) . ?
C54 C49 1.398(3) . ?
C54 C53 1.389(3) . ?
C24 C23 1.387(3) . ?
C44 C45 1.390(3) . ?
C15 C16 1.387(3) . ?
C49 C50 1.394(3) . ?
C55 C56 1.393(3) . ?
C55 C60 1.397(3) . ?
C21 C22 1.382(3) . ?
C16 C17 1.374(3) . ?
C32 C33 1.387(3) . ?
C34 C33 1.390(3) . ?
C66 C65 1.387(3) . ?
C62 C63 1.389(3) . ?
C10 C9 1.385(3) . ?
C25 C30 1.392(3) . ?
C25 C26 1.392(3) . ?
C42 C41 1.386(3) . ?
C64 C63 1.376(3) . ?
C64 C65 1.386(3) . ?
C53 C52 1.381(3) . ?
C5 C4 1.374(3) . ?
C40 C41 1.381(3) . ?
C50 C51 1.389(3) . ?
C69 C70 1.377(4) . ?
C56 C57 1.393(3) . ?
C60 C59 1.385(3) . ?
C22 C23 1.389(3) . ?
C30 C29 1.388(3) . ?
C51 C52 1.385(3) . ?
C2 C3 1.397(3) . ?
C26 C27 1.386(3) . ?
C59 C58 1.385(3) . ?
C58 C57 1.382(3) . ?
C70 C71 1.386(4) . ?
C4 C3 1.388(4) . ?
C27 C28 1.376(4) . ?
C29 C28 1.375(4) . ?
Cl9 C74 1.756(6) . ?
Cl10 C74 1.742(6) . ?
